data_2018302
loop_
_publ_author_name
'Tutughamiarso, Maya'
'Bolte, Michael'

_publ_section_title
;
 A new polymorph and two pseudopolymorphs of pyrimethamine
;
_journal_coeditor_code SK3416
_journal_issue 11
_journal_name_full 'Acta Crystallographica Section C'
_journal_page_first o428
_journal_page_last o434
_journal_paper_doi 10.1107/S0108270111038868
_journal_volume 67
_journal_year 2011
_chemical_formula_iupac 'C12 H13 Cl N4 , C5 H9 N O'
_chemical_formula_moiety 'C12 H13 Cl N4, C5 H9 N O'
_chemical_formula_sum 'C17 H22 Cl N5 O'
_chemical_formula_weight 347.85
_chemical_name_systematic
;
2,4-diamino-5(4-chlorophenyl)-6-ethylpyrimidine <i>N</i>-methylpyrrolidin-2-one
monosolvate
;
_space_group_IT_number 2
_symmetry_cell_setting triclinic
_symmetry_space_group_name_Hall '-P 1'
_symmetry_space_group_name_H-M 'P -1'
_atom_sites_solution_hydrogens geom
_atom_sites_solution_primary direct
_atom_sites_solution_secondary difmap
_audit_creation_method SHELXL97
_cell_angle_alpha 101.937(11)
_cell_angle_beta 99.555(11)
_cell_angle_gamma 98.892(12)
_cell_formula_units_Z 4
_cell_length_a 9.5221(14)
_cell_length_b 10.8372(15)
_cell_length_c 18.650(2)
_cell_measurement_reflns_used 5376
_cell_measurement_temperature 173(2)
_cell_measurement_theta_max 25.79
_cell_measurement_theta_min 3.49
_cell_volume 1820.9(4)
_computing_cell_refinement 'X-AREA (Stoe & Cie, 2001)'
_computing_data_collection 'X-AREA (Stoe & Cie, 2001)'
_computing_data_reduction 'X-AREA (Stoe & Cie, 2001)'
_computing_molecular_graphics
;
Mercury (Version 2.2; Macrae <i>et al.</i>, 2008) and XP (Sheldrick,
2008)
;
_computing_publication_material 'publCIF (Westrip, 2010)'
_computing_structure_refinement 'SHELXL97 (Sheldrick, 2008)'
_computing_structure_solution 'SHELXS97 (Sheldrick, 2008)'
_diffrn_ambient_temperature 173(2)
_diffrn_measured_fraction_theta_full 0.988
_diffrn_measured_fraction_theta_max 0.988
_diffrn_measurement_device_type 'Stoe IPDS II two-circle'
_diffrn_measurement_method \w
_diffrn_radiation_monochromator graphite
_diffrn_radiation_source 'fine-focus sealed tube'
_diffrn_radiation_type MoK\a
_diffrn_radiation_wavelength 0.71073
_diffrn_reflns_av_R_equivalents 0.1071
_diffrn_reflns_av_sigmaI/netI 0.1300
_diffrn_reflns_limit_h_max 11
_diffrn_reflns_limit_h_min -11
_diffrn_reflns_limit_k_max 13
_diffrn_reflns_limit_k_min -13
_diffrn_reflns_limit_l_max 21
_diffrn_reflns_limit_l_min -22
_diffrn_reflns_number 16150
_diffrn_reflns_theta_full 25.63
_diffrn_reflns_theta_max 25.63
_diffrn_reflns_theta_min 3.49
_diffrn_standards_number 0
_exptl_absorpt_coefficient_mu 0.224
_exptl_absorpt_correction_type none
_exptl_crystal_colour colourless
_exptl_crystal_density_diffrn 1.269
_exptl_crystal_density_method 'not measured'
_exptl_crystal_description block
_exptl_crystal_F_000 736
_exptl_crystal_size_max 0.60
_exptl_crystal_size_mid 0.60
_exptl_crystal_size_min 0.20
_refine_diff_density_max 0.826
_refine_diff_density_min -0.456
_refine_ls_extinction_method none
_refine_ls_goodness_of_fit_ref 0.926
_refine_ls_hydrogen_treatment mixed
_refine_ls_matrix_type full
_refine_ls_number_parameters 486
_refine_ls_number_reflns 6800
_refine_ls_number_restraints 36
_refine_ls_restrained_S_all 0.957
_refine_ls_R_factor_all 0.1571
_refine_ls_R_factor_gt 0.0787
_refine_ls_shift/su_max 0.000
_refine_ls_shift/su_mean 0.000
_refine_ls_structure_factor_coef Fsqd
_refine_ls_weighting_details 'calc w=1/[\s^2^(Fo^2^)+(0.1138P)^2^+0.0000P] where P=(Fo^2^+2Fc^2^)/3'
_refine_ls_weighting_scheme calc
_refine_ls_wR_factor_gt 0.1915
_refine_ls_wR_factor_ref 0.2264
_reflns_number_gt 3240
_reflns_number_total 6800
_reflns_threshold_expression I>2\s(I)
_cod_data_source_file sk3416.cif
_cod_data_source_block Ib
_cod_database_code 2018302
_cod_database_fobs_code 2018302

loop_
_symmetry_equiv_pos_as_xyz
'x, y, z'
'-x, -y, -z'

loop_
_atom_site_type_symbol
_atom_site_label
_atom_site_fract_x
_atom_site_fract_y
_atom_site_fract_z
_atom_site_U_iso_or_equiv
_atom_site_adp_type
_atom_site_calc_flag
_atom_site_refinement_flags
_atom_site_occupancy
_atom_site_symmetry_multiplicity
_atom_site_disorder_assembly
_atom_site_disorder_group
N N1A 0.8422(4) 0.8000(3) 0.74349(18) 0.0318(8) Uani d . 1 1 . .
C C2A 0.8248(4) 0.6952(4) 0.6866(2) 0.0273(9) Uani d . 1 1 . .
N N3A 0.8144(4) 0.5720(3) 0.69285(17) 0.0306(8) Uani d . 1 1 . .
C C4A 0.8135(5) 0.5518(4) 0.7614(2) 0.0285(9) Uani d . 1 1 . .
C C5A 0.8248(5) 0.6551(4) 0.8251(2) 0.0294(9) Uani d . 1 1 . .
C C6A 0.8409(5) 0.7778(4) 0.8122(2) 0.0300(10) Uani d . 1 1 . .
N N21A 0.8202(5) 0.7161(4) 0.61758(19) 0.0373(9) Uani d D 1 1 . .
H H211 0.786(5) 0.652(3) 0.5777(18) 0.045 Uiso d D 1 1 . .
H H212 0.816(5) 0.792(3) 0.607(2) 0.045 Uiso d D 1 1 . .
N N41A 0.8014(5) 0.4286(4) 0.7674(2) 0.0403(10) Uani d . 1 1 . .
H H411 0.794(5) 0.364(5) 0.728(3) 0.048 Uiso d . 1 1 . .
H H412 0.814(5) 0.408(5) 0.811(3) 0.048 Uiso d . 1 1 . .
C C51A 0.8164(5) 0.6262(4) 0.8996(2) 0.0320(10) Uani d . 1 1 . .
C C52A 0.6931(6) 0.5503(5) 0.9095(3) 0.0426(12) Uani d . 1 1 . .
H H52A 0.6107 0.5221 0.8695 0.051 Uiso calc R 1 1 . .
C C53A 0.6867(6) 0.5144(5) 0.9770(3) 0.0512(13) Uani d . 1 1 . .
H H53A 0.6021 0.4611 0.9826 0.061 Uiso calc R 1 1 . .
C C54A 0.8066(7) 0.5582(5) 1.0354(3) 0.0531(15) Uani d . 1 1 . .
C C55A 0.9289(7) 0.6353(5) 1.0286(3) 0.0549(15) Uani d . 1 1 . .
H H55A 1.0092 0.6662 1.0696 0.066 Uiso calc R 1 1 . .
C C56A 0.9342(6) 0.6680(5) 0.9603(2) 0.0430(12) Uani d . 1 1 . .
H H56A 1.0200 0.7201 0.9550 0.052 Uiso calc R 1 1 . .
C C61A 0.8580(6) 0.8984(4) 0.8733(2) 0.0415(12) Uani d . 1 1 . .
H H61A 0.8341 0.8741 0.9188 0.050 Uiso calc R 1 1 . .
H H61B 0.7885 0.9511 0.8569 0.050 Uiso calc R 1 1 . .
C C62A 1.0118(7) 0.9788(5) 0.8925(3) 0.0609(16) Uani d . 1 1 . .
H H62A 1.0178 1.0556 0.9322 0.091 Uiso calc R 1 1 . .
H H62B 1.0353 1.0046 0.8479 0.091 Uiso calc R 1 1 . .
H H62C 1.0809 0.9276 0.9097 0.091 Uiso calc R 1 1 . .
Cl ClA 0.7993(2) 0.50953(18) 1.11881(8) 0.0915(7) Uani d . 1 1 . .
N N1B 0.8090(5) -0.0143(4) 0.5896(2) 0.0481(11) Uani d . 1 1 . .
C C2B 0.8093(5) 0.0859(4) 0.6457(2) 0.0337(10) Uani d . 1 1 . .
N N3B 0.7794(4) 0.2007(3) 0.63832(18) 0.0305(8) Uani d . 1 1 . .
C C4B 0.7436(5) 0.2149(4) 0.5680(2) 0.0296(9) Uani d . 1 1 . .
C C5B 0.7393(5) 0.1158(4) 0.5041(2) 0.0341(10) Uani d . 1 1 . .
C C6B 0.7717(7) 0.0015(5) 0.5187(2) 0.0529(14) Uani d D 1 1 A .
N N21B 0.8480(5) 0.0715(4) 0.7163(2) 0.0452(11) Uani d . 1 1 . .
H H213 0.823(5) 0.121(5) 0.756(3) 0.054 Uiso d . 1 1 . .
H H214 0.844(6) -0.004(6) 0.726(3) 0.054 Uiso d . 1 1 . .
N N41B 0.7135(4) 0.3304(3) 0.56111(19) 0.0352(9) Uani d D 1 1 . .
H H413 0.745(5) 0.395(3) 0.6012(18) 0.042 Uiso d D 1 1 . .
H H414 0.705(5) 0.349(4) 0.5172(15) 0.042 Uiso d D 1 1 . .
C C51B 0.7018(5) 0.1346(4) 0.4265(2) 0.0347(10) Uani d . 1 1 . .
C C52B 0.5585(6) 0.1304(5) 0.3934(3) 0.0523(14) Uani d . 1 1 . .
H H52B 0.4843 0.1167 0.4209 0.063 Uiso calc R 1 1 . .
C C53B 0.5214(6) 0.1458(6) 0.3206(3) 0.0554(14) Uani d . 1 1 . .
H H53B 0.4235 0.1448 0.2991 0.066 Uiso calc R 1 1 . .
C C54B 0.6280(6) 0.1624(5) 0.2809(2) 0.0456(13) Uani d . 1 1 . .
C C55B 0.7705(6) 0.1702(6) 0.3120(3) 0.0549(14) Uani d . 1 1 . .
H H55B 0.8440 0.1859 0.2843 0.066 Uiso calc R 1 1 . .
C C56B 0.8065(6) 0.1550(5) 0.3846(2) 0.0473(13) Uani d . 1 1 . .
H H56B 0.9053 0.1587 0.4059 0.057 Uiso calc R 1 1 . .
C C61B 0.7714(10) -0.1100(6) 0.4582(3) 0.094(3) Uani d D 1 1 . .
H H611 0.8102 -0.0782 0.4179 0.112 Uiso calc PR 0.608(13) 1 A 1
H H612 0.8385 -0.1620 0.4780 0.112 Uiso calc PR 0.608(13) 1 A 1
H H613 0.7324 -0.1858 0.4759 0.112 Uiso d PR 0.392(13) 1 A 2
H H614 0.6955 -0.1055 0.4161 0.112 Uiso d PR 0.392(13) 1 A 2
C C62B 0.6368(9) -0.1896(9) 0.4271(5) 0.058(3) Uani d PD 0.608(13) 1 A 1
H H621 0.6472 -0.2606 0.3875 0.087 Uiso calc PR 0.608(13) 1 A 1
H H622 0.5698 -0.1401 0.4059 0.087 Uiso calc PR 0.608(13) 1 A 1
H H623 0.5983 -0.2243 0.4660 0.087 Uiso calc PR 0.608(13) 1 A 1
C C62C 0.8851(14) -0.1454(15) 0.4259(8) 0.061(5) Uiso d PD 0.392(13) 1 A 2
H H624 0.8488 -0.2247 0.3865 0.092 Uiso calc PR 0.392(13) 1 A 2
H H625 0.9603 -0.1599 0.4643 0.092 Uiso calc PR 0.392(13) 1 A 2
H H626 0.9263 -0.0767 0.4042 0.092 Uiso calc PR 0.392(13) 1 A 2
Cl ClB 0.58071(19) 0.17874(15) 0.18833(7) 0.0703(5) Uani d . 1 1 . .
O O2Y 0.7455(5) 0.2152(4) 0.85500(19) 0.0562(10) Uani d D 1 1 . .
C C5Y 0.3915(7) 0.1569(7) 0.8901(5) 0.090(2) Uani d D 1 1 . .
H H51 0.3552 0.2160 0.9275 0.108 Uiso calc PR 0.716(13) 1 B 1
H H52 0.3468 0.0673 0.8884 0.108 Uiso calc PR 0.716(13) 1 B 1
H H53 0.3257 0.2193 0.8932 0.108 Uiso calc PR 0.284(13) 1 B 2
H H54 0.3327 0.0699 0.8664 0.108 Uiso calc PR 0.284(13) 1 B 2
N N1Y 0.5493(7) 0.1759(6) 0.9093(4) 0.061(3) Uani d PD 0.716(13) 1 B 1
C C2Y 0.6130(9) 0.1971(7) 0.8524(5) 0.048(2) Uani d PD 0.716(13) 1 B 1
C C3Y 0.4956(14) 0.1923(16) 0.7851(8) 0.104(8) Uani d PD 0.716(13) 1 B 1
H H31 0.5154 0.2703 0.7657 0.125 Uiso calc PR 0.716(13) 1 B 1
H H32 0.4902 0.1157 0.7444 0.125 Uiso calc PR 0.716(13) 1 B 1
C C4Y 0.3559(12) 0.1852(12) 0.8142(6) 0.104(5) Uani d PD 0.716(13) 1 B 1
H H41 0.3222 0.2679 0.8184 0.125 Uiso calc PR 0.716(13) 1 B 1
H H42 0.2788 0.1161 0.7803 0.125 Uiso calc PR 0.716(13) 1 B 1
C C1Y 0.631(2) 0.1630(18) 0.9795(7) 0.105(6) Uani d PD 0.716(13) 1 B 1
H H11 0.7349 0.1816 0.9798 0.157 Uiso calc PR 0.716(13) 1 B 1
H H12 0.6028 0.0750 0.9850 0.157 Uiso calc PR 0.716(13) 1 B 1
H H13 0.6094 0.2237 1.0212 0.157 Uiso calc PR 0.716(13) 1 B 1
N N1Y' 0.503(3) 0.192(2) 0.8451(13) 0.077(8) Uiso d P 0.284(13) 1 B 2
C C2Y' 0.634(3) 0.198(3) 0.8831(14) 0.051(9) Uiso d P 0.284(13) 1 B 2
C C3Y' 0.624(4) 0.162(4) 0.958(2) 0.057(9) Uiso d P 0.284(13) 1 B 2
H H33 0.6487 0.0770 0.9581 0.069 Uiso calc PR 0.284(13) 1 B 2
H H34 0.6874 0.2276 1.0006 0.069 Uiso calc PR 0.284(13) 1 B 2
C C4Y' 0.465(3) 0.160(3) 0.9590(16) 0.094(10) Uiso d P 0.284(13) 1 B 2
H H43 0.4241 0.0835 0.9754 0.113 Uiso calc PR 0.284(13) 1 B 2
H H44 0.4551 0.2377 0.9950 0.113 Uiso calc PR 0.284(13) 1 B 2
C C1Y' 0.479(4) 0.211(4) 0.7794(16) 0.058(10) Uiso d P 0.284(13) 1 B 2
H H14 0.4136 0.2729 0.7776 0.087 Uiso calc PR 0.284(13) 1 B 2
H H15 0.4332 0.1301 0.7431 0.087 Uiso calc PR 0.284(13) 1 B 2
H H16 0.5705 0.2464 0.7671 0.087 Uiso calc PR 0.284(13) 1 B 2
N N1X 0.6761(7) 0.5058(5) 0.3552(3) 0.0945(19) Uani d D 1 1 . .
C C2X 0.7720(8) 0.5210(5) 0.4135(3) 0.082(2) Uani d D 1 1 . .
C C3X 0.9232(7) 0.5505(11) 0.3971(5) 0.137(4) Uani d D 1 1 . .
H H3X1 0.9773 0.4810 0.4029 0.164 Uiso calc R 1 1 . .
H H3X2 0.9802 0.6332 0.4296 0.164 Uiso calc R 1 1 . .
C C4X 0.8861(12) 0.5579(19) 0.3151(6) 0.222(9) Uani d D 1 1 . .
H H4X1 0.9220 0.6461 0.3105 0.266 Uiso calc R 1 1 . .
H H4X2 0.9329 0.4977 0.2840 0.266 Uiso calc R 1 1 . .
C C1X 0.5221(7) 0.4818(9) 0.3482(6) 0.121(3) Uani d D 1 1 . .
H H1X1 0.4974 0.4515 0.3914 0.181 Uiso calc R 1 1 . .
H H1X2 0.4768 0.4161 0.3021 0.181 Uiso calc R 1 1 . .
H H1X3 0.4864 0.5614 0.3463 0.181 Uiso calc R 1 1 . .
C C5X 0.7232(10) 0.5224(6) 0.2889(3) 0.099(3) Uani d D 1 1 . .
H H5X1 0.6841 0.5920 0.2703 0.119 Uiso calc R 1 1 . .
H H5X2 0.6940 0.4419 0.2490 0.119 Uiso calc R 1 1 . .
O O2X 0.7427(7) 0.5168(4) 0.4772(2) 0.113(2) Uani d D 1 1 . .

loop_
_atom_site_aniso_label
_atom_site_aniso_U_11
_atom_site_aniso_U_22
_atom_site_aniso_U_33
_atom_site_aniso_U_12
_atom_site_aniso_U_13
_atom_site_aniso_U_23
N1A 0.042(2) 0.0207(19) 0.0332(18) 0.0109(17) 0.0013(15) 0.0087(15)
C2A 0.026(2) 0.025(2) 0.032(2) 0.0057(18) 0.0041(17) 0.0090(17)
N3A 0.046(2) 0.0176(19) 0.0284(16) 0.0085(16) 0.0032(15) 0.0083(13)
C4A 0.035(2) 0.018(2) 0.030(2) 0.0056(19) 0.0001(17) 0.0050(16)
C5A 0.037(3) 0.025(2) 0.0258(19) 0.0094(19) 0.0017(17) 0.0066(16)
C6A 0.039(3) 0.020(2) 0.030(2) 0.0092(19) 0.0022(18) 0.0049(16)
N21A 0.059(3) 0.024(2) 0.0299(18) 0.008(2) 0.0100(17) 0.0074(15)
N41A 0.072(3) 0.019(2) 0.0307(18) 0.0114(19) 0.0065(19) 0.0078(16)
C51A 0.050(3) 0.020(2) 0.027(2) 0.013(2) 0.0069(19) 0.0061(16)
C52A 0.049(3) 0.042(3) 0.041(2) 0.013(2) 0.013(2) 0.013(2)
C53A 0.070(4) 0.044(3) 0.051(3) 0.015(3) 0.034(3) 0.016(2)
C54A 0.098(5) 0.038(3) 0.037(3) 0.034(3) 0.028(3) 0.014(2)
C55A 0.087(4) 0.043(3) 0.034(2) 0.025(3) 0.000(3) 0.008(2)
C56A 0.059(3) 0.031(3) 0.039(2) 0.009(2) 0.004(2) 0.011(2)
C61A 0.069(3) 0.022(2) 0.030(2) 0.011(2) 0.005(2) 0.0014(18)
C62A 0.087(4) 0.031(3) 0.047(3) -0.005(3) -0.009(3) -0.001(2)
ClA 0.1643(19) 0.0935(13) 0.0467(8) 0.0556(13) 0.0504(10) 0.0379(8)
N1B 0.089(3) 0.029(2) 0.037(2) 0.027(2) 0.022(2) 0.0133(16)
C2B 0.050(3) 0.020(2) 0.033(2) 0.008(2) 0.0107(19) 0.0082(17)
N3B 0.039(2) 0.0210(19) 0.0320(17) 0.0060(16) 0.0056(15) 0.0080(14)
C4B 0.035(3) 0.019(2) 0.034(2) 0.0030(19) 0.0080(18) 0.0058(17)
C5B 0.052(3) 0.023(2) 0.031(2) 0.010(2) 0.0145(19) 0.0086(17)
C6B 0.103(5) 0.032(3) 0.037(2) 0.028(3) 0.029(3) 0.017(2)
N21B 0.082(3) 0.027(2) 0.0322(19) 0.016(2) 0.0138(19) 0.0128(17)
N41B 0.053(3) 0.021(2) 0.0316(18) 0.0122(18) 0.0043(17) 0.0060(15)
C51B 0.052(3) 0.025(2) 0.031(2) 0.012(2) 0.013(2) 0.0076(17)
C52B 0.054(3) 0.065(4) 0.051(3) 0.029(3) 0.021(2) 0.023(3)
C53B 0.054(3) 0.066(4) 0.054(3) 0.029(3) 0.008(3) 0.022(3)
C54B 0.070(4) 0.033(3) 0.031(2) 0.010(3) 0.002(2) 0.0092(19)
C55B 0.060(4) 0.065(4) 0.038(3) -0.003(3) 0.011(2) 0.019(2)
C56B 0.046(3) 0.059(4) 0.038(2) -0.002(3) 0.009(2) 0.020(2)
C61B 0.219(10) 0.044(4) 0.043(3) 0.063(5) 0.041(5) 0.028(3)
C62B 0.058(7) 0.038(6) 0.074(6) 0.018(5) 0.016(5) -0.004(5)
ClB 0.1058(13) 0.0658(10) 0.0360(6) 0.0166(9) -0.0017(7) 0.0178(6)
O2Y 0.066(3) 0.050(2) 0.055(2) 0.012(2) 0.0127(19) 0.0184(17)
C5Y 0.064(5) 0.057(4) 0.157(8) 0.017(4) 0.047(5) 0.022(5)
N1Y 0.069(5) 0.048(4) 0.070(5) 0.004(4) 0.031(4) 0.017(3)
C2Y 0.069(8) 0.023(4) 0.051(6) 0.008(4) 0.016(5) 0.005(4)
C3Y 0.072(10) 0.036(7) 0.19(2) 0.016(6) 0.004(9) 0.004(7)
C4Y 0.081(9) 0.080(8) 0.141(11) 0.014(6) -0.016(7) 0.033(7)
C1Y 0.139(13) 0.111(11) 0.067(9) 0.015(8) 0.020(9) 0.033(9)
N1X 0.131(6) 0.052(4) 0.105(5) 0.025(4) 0.032(4) 0.020(3)
C2X 0.139(7) 0.021(3) 0.066(4) 0.009(3) -0.031(4) 0.011(3)
C3X 0.036(4) 0.178(11) 0.168(9) 0.010(5) 0.019(5) -0.010(8)
C4X 0.138(11) 0.45(3) 0.161(11) 0.106(14) 0.066(9) 0.191(15)
C1X 0.045(4) 0.122(8) 0.190(9) 0.033(5) 0.028(5) 0.009(6)
C5X 0.204(10) 0.052(4) 0.039(3) -0.003(5) 0.059(4) 0.001(3)
O2X 0.258(7) 0.045(3) 0.034(2) 0.012(3) 0.036(3) 0.0170(18)

loop_
_atom_type_symbol
_atom_type_description
_atom_type_scat_dispersion_real
_atom_type_scat_dispersion_imag
_atom_type_scat_source
C C 0.0033 0.0016 'International Tables Vol C Tables 4.2.6.8 and 6.1.1.4'
H H 0.0000 0.0000 'International Tables Vol C Tables 4.2.6.8 and 6.1.1.4'
Cl Cl 0.1484 0.1585 'International Tables Vol C Tables 4.2.6.8 and 6.1.1.4'
N N 0.0061 0.0033 'International Tables Vol C Tables 4.2.6.8 and 6.1.1.4'
O O 0.0106 0.0060 'International Tables Vol C Tables 4.2.6.8 and 6.1.1.4'

loop_
_geom_angle_atom_site_label_1
_geom_angle_atom_site_label_2
_geom_angle_atom_site_label_3
_geom_angle
C2A N1A C6A 116.3(3)
N21A C2A N1A 116.7(4)
N21A C2A N3A 117.2(4)
N1A C2A N3A 126.0(3)
C4A N3A C2A 116.7(3)
N3A C4A N41A 116.7(3)
N3A C4A C5A 121.9(4)
N41A C4A C5A 121.4(4)
C6A C5A C4A 116.1(3)
C6A C5A C51A 124.4(3)
C4A C5A C51A 119.5(4)
N1A C6A C5A 122.8(3)
N1A C6A C61A 113.9(4)
C5A C6A C61A 123.3(4)
C2A N21A H211 120(3)
C2A N21A H212 124(3)
H211 N21A H212 112(4)
C4A N41A H411 121(3)
C4A N41A H412 122(3)
H411 N41A H412 116(5)
C52A C51A C56A 117.4(4)
C52A C51A C5A 120.8(4)
C56A C51A C5A 121.7(4)
C51A C52A C53A 121.8(5)
C51A C52A H52A 119.1
C53A C52A H52A 119.1
C54A C53A C52A 118.5(5)
C54A C53A H53A 120.7
C52A C53A H53A 120.7
C55A C54A C53A 121.6(5)
C55A C54A ClA 120.2(4)
C53A C54A ClA 118.2(5)
C54A C55A C56A 119.0(5)
C54A C55A H55A 120.5
C56A C55A H55A 120.5
C55A C56A C51A 121.7(5)
C55A C56A H56A 119.2
C51A C56A H56A 119.2
C6A C61A C62A 112.3(4)
C6A C61A H61A 109.1
C62A C61A H61A 109.1
C6A C61A H61B 109.1
C62A C61A H61B 109.1
H61A C61A H61B 107.9
C61A C62A H62A 109.5
C61A C62A H62B 109.5
H62A C62A H62B 109.5
C61A C62A H62C 109.5
H62A C62A H62C 109.5
H62B C62A H62C 109.5
C2B N1B C6B 116.5(4)
N1B C2B N3B 126.0(4)
N1B C2B N21B 116.9(4)
N3B C2B N21B 117.1(4)
C4B N3B C2B 116.7(3)
N3B C4B N41B 116.2(3)
N3B C4B C5B 122.5(4)
N41B C4B C5B 121.3(4)
C6B C5B C4B 115.6(4)
C6B C5B C51B 122.9(4)
C4B C5B C51B 121.5(4)
N1B C6B C5B 122.7(4)
N1B C6B C61B 115.4(4)
C5B C6B C61B 121.9(4)
C2B N21B H213 122(3)
C2B N21B H214 122(3)
H213 N21B H214 105(5)
C4B N41B H413 117(3)
C4B N41B H414 120(3)
H413 N41B H414 117(4)
C56B C51B C52B 117.6(4)
C56B C51B C5B 121.8(4)
C52B C51B C5B 120.6(4)
C51B C52B C53B 121.2(5)
C51B C52B H52B 119.4
C53B C52B H52B 119.4
C54B C53B C52B 119.0(5)
C54B C53B H53B 120.5
C52B C53B H53B 120.5
C53B C54B C55B 121.5(4)
C53B C54B ClB 119.0(4)
C55B C54B ClB 119.4(4)
C54B C55B C56B 119.0(5)
C54B C55B H55B 120.5
C56B C55B H55B 120.5
C51B C56B C55B 121.5(5)
C51B C56B H56B 119.2
C55B C56B H56B 119.2
C62B C61B C62C 115.1(8)
C62B C61B C6B 115.3(7)
C62C C61B C6B 129.6(9)
C62B C61B H611 108.5
C62C C61B H611 52.4
C6B C61B H611 108.5
C62B C61B H612 108.5
C62C C61B H612 55.8
C6B C61B H612 108.5
H611 C61B H612 107.5
C62B C61B H613 55.6
C62C C61B H613 104.4
C6B C61B H613 104.8
H611 C61B H613 146.7
H612 C61B H613 60.3
C62B C61B H614 50.1
C62C C61B H614 105.5
C6B C61B H614 104.8
H611 C61B H614 66.1
H612 C61B H614 146.2
H613 C61B H614 105.7
C61B C62B H614 45.2
H613 C62B H614 89.8
C61B C62B H621 109.5
H613 C62B H621 103.1
H614 C62B H621 104.5
C61B C62B H622 109.5
H613 C62B H622 144.7
H614 C62B H622 69.4
H621 C62B H622 109.5
C61B C62B H623 109.5
H613 C62B H623 70.8
H614 C62B H623 143.7
H621 C62B H623 109.5
H622 C62B H623 109.5
C61B C62C H624 109.5
C61B C62C H625 109.5
H624 C62C H625 109.5
C61B C62C H626 109.5
H624 C62C H626 109.5
H625 C62C H626 109.5
C4Y' C5Y N1Y 57.0(13)
C4Y' C5Y C4Y 160.4(15)
N1Y C5Y C4Y 106.0(6)
C4Y' C5Y N1Y' 106.8(17)
N1Y C5Y N1Y' 50.2(10)
C4Y C5Y N1Y' 55.8(11)
C4Y' C5Y H51 71.4
N1Y C5Y H51 110.5
C4Y C5Y H51 110.5
N1Y' C5Y H51 127.6
C4Y' C5Y H52 86.3
N1Y C5Y H52 110.5
C4Y C5Y H52 110.5
N1Y' C5Y H52 123.6
H51 C5Y H52 108.7
C4Y' C5Y H53 110.4
N1Y C5Y H53 131.1
C4Y C5Y H53 72.3
N1Y' C5Y H53 110.4
H52 C5Y H53 115.7
C4Y' C5Y H54 110.4
N1Y C5Y H54 120.2
C4Y C5Y H54 86.1
N1Y' C5Y H54 110.4
H51 C5Y H54 119.3
H53 C5Y H54 108.6
C2Y N1Y C1Y 122.6(10)
C2Y N1Y C5Y 112.8(6)
C1Y N1Y C5Y 124.4(9)
O2Y C2Y N1Y 124.8(9)
O2Y C2Y C3Y 126.3(8)
N1Y C2Y C3Y 108.9(8)
C4Y C3Y C2Y 104.9(9)
C4Y C3Y H31 110.8
C2Y C3Y H31 110.8
C4Y C3Y H32 110.8
C2Y C3Y H32 110.8
H31 C3Y H32 108.8
C5Y C4Y C3Y 105.8(8)
C5Y C4Y H41 110.6
C3Y C4Y H41 110.6
C5Y C4Y H42 110.6
C3Y C4Y H42 110.6
H41 C4Y H42 108.7
C1Y' N1Y' C2Y' 123(3)
C1Y' N1Y' C5Y 127(3)
C2Y' N1Y' C5Y 110(2)
O2Y C2Y' N1Y' 122(2)
O2Y C2Y' C3Y' 128(2)
N1Y' C2Y' C3Y' 110(3)
C4Y' C3Y' C2Y' 101(3)
C4Y' C3Y' H33 111.5
C2Y' C3Y' H33 111.5
C4Y' C3Y' H34 111.5
C2Y' C3Y' H34 111.5
H33 C3Y' H34 109.3
C5Y C4Y' C3Y' 110(2)
C5Y C4Y' H43 109.7
C3Y' C4Y' H43 109.7
C5Y C4Y' H44 109.7
C3Y' C4Y' H44 109.7
H43 C4Y' H44 108.2
N1Y' C1Y' H14 109.5
N1Y' C1Y' H15 109.5
H14 C1Y' H15 109.5
N1Y' C1Y' H16 109.5
H14 C1Y' H16 109.5
H15 C1Y' H16 109.5
C2X N1X C5X 117.8(6)
C2X N1X C1X 127.7(7)
C5X N1X C1X 114.4(7)
N1X C2X O2X 123.3(7)
N1X C2X C3X 110.6(6)
O2X C2X C3X 126.0(6)
C2X C3X C4X 100.8(6)
C2X C3X H3X1 111.6
C4X C3X H3X1 111.6
C2X C3X H3X2 111.6
C4X C3X H3X2 111.6
H3X1 C3X H3X2 109.4
C5X C4X C3X 108.3(7)
C5X C4X H4X1 110.0
C3X C4X H4X1 110.0
C5X C4X H4X2 110.0
C3X C4X H4X2 110.0
H4X1 C4X H4X2 108.4
N1X C1X H1X1 109.5
N1X C1X H1X2 109.5
H1X1 C1X H1X2 109.5
N1X C1X H1X3 109.5
H1X1 C1X H1X3 109.5
H1X2 C1X H1X3 109.5
N1X C5X C4X 102.2(6)
N1X C5X H5X1 111.3
C4X C5X H5X1 111.3
N1X C5X H5X2 111.3
C4X C5X H5X2 111.3
H5X1 C5X H5X2 109.2

loop_
_geom_bond_atom_site_label_1
_geom_bond_atom_site_label_2
_geom_bond_distance
N1A C2A 1.352(5)
N1A C6A 1.354(5)
C2A N21A 1.347(5)
C2A N3A 1.354(5)
N3A C4A 1.342(5)
C4A N41A 1.352(5)
C4A C5A 1.431(5)
C5A C6A 1.389(6)
C5A C51A 1.498(5)
C6A C61A 1.513(5)
N21A H211 0.88(2)
N21A H212 0.90(2)
N41A H411 0.89(5)
N41A H412 0.87(5)
C51A C52A 1.389(7)
C51A C56A 1.398(6)
C52A C53A 1.399(6)
C52A H52A 0.9500
C53A C54A 1.386(8)
C53A H53A 0.9500
C54A C55A 1.366(8)
C54A ClA 1.751(5)
C55A C56A 1.397(7)
C55A H55A 0.9500
C56A H56A 0.9500
C61A C62A 1.527(8)
C61A H61A 0.9900
C61A H61B 0.9900
C62A H62A 0.9800
C62A H62B 0.9800
C62A H62C 0.9800
N1B C2B 1.343(5)
N1B C6B 1.363(6)
C2B N3B 1.348(5)
C2B N21B 1.353(5)
N3B C4B 1.346(5)
C4B N41B 1.353(5)
C4B C5B 1.420(5)
C5B C6B 1.391(6)
C5B C51B 1.496(6)
C6B C61B 1.473(7)
N21B H213 0.91(5)
N21B H214 0.87(6)
N41B H413 0.89(2)
N41B H414 0.88(2)
C51B C56B 1.384(6)
C51B C52B 1.390(7)
C52B C53B 1.397(7)
C52B H52B 0.9500
C53B C54B 1.362(7)
C53B H53B 0.9500
C54B C55B 1.367(7)
C54B ClB 1.764(4)
C55B C56B 1.391(6)
C55B H55B 0.9500
C56B H56B 0.9500
C61B C62B 1.389(8)
C61B C62C 1.389(9)
C61B H611 0.9900
C61B H612 0.9900
C61B H613 0.9899
C61B H614 0.9901
C62B H613 1.1648
C62B H614 1.0701
C62B H621 0.9800
C62B H622 0.9800
C62B H623 0.9800
C62C H624 0.9800
C62C H625 0.9800
C62C H626 0.9800
O2Y C2Y 1.238(7)
O2Y C2Y' 1.26(3)
C5Y C4Y' 1.35(3)
C5Y N1Y 1.457(7)
C5Y C4Y 1.505(8)
C5Y N1Y' 1.51(2)
C5Y H51 0.9900
C5Y H52 0.9900
C5Y H53 0.9900
C5Y H54 0.9900
N1Y C2Y 1.349(8)
N1Y C1Y 1.452(9)
C2Y C3Y 1.521(10)
C3Y C4Y 1.516(10)
C3Y H31 0.9900
C3Y H32 0.9900
C4Y H41 0.9900
C4Y H42 0.9900
C1Y H11 0.9800
C1Y H12 0.9800
C1Y H13 0.9800
N1Y' C1Y' 1.28(4)
N1Y' C2Y' 1.31(4)
C2Y' C3Y' 1.54(4)
C3Y' C4Y' 1.51(5)
C3Y' H33 0.9900
C3Y' H34 0.9900
C4Y' H43 0.9900
C4Y' H44 0.9900
C1Y' H14 0.9800
C1Y' H15 0.9800
C1Y' H16 0.9800
N1X C2X 1.263(6)
N1X C5X 1.418(6)
N1X C1X 1.428(7)
C2X O2X 1.272(6)
C2X C3X 1.521(7)
C3X C4X 1.533(8)
C3X H3X1 0.9900
C3X H3X2 0.9900
C4X C5X 1.510(8)
C4X H4X1 0.9900
C4X H4X2 0.9900
C1X H1X1 0.9800
C1X H1X2 0.9800
C1X H1X3 0.9800
C5X H5X1 0.9900
C5X H5X2 0.9900

loop_
_geom_hbond_atom_site_label_D
_geom_hbond_atom_site_label_H
_geom_hbond_atom_site_label_A
_geom_hbond_site_symmetry_A
_geom_hbond_distance_DH
_geom_hbond_distance_HA
_geom_hbond_distance_DA
_geom_hbond_angle_DHA
N21A H212 N1B 1_565 0.90(2) 2.19(2) 3.087(5) 176(4)
N21A H211 O2X . 0.88(2) 2.06(2) 2.931(5) 168(4)
N41A H411 N3B . 0.89(5) 2.14(5) 3.025(5) 176(4)
N41A H412 O2Y . 0.87(5) 2.44(5) 3.126(5) 136(4)
N21B H214 N1A 1_545 0.87(6) 2.21(6) 3.082(5) 176(5)
N21B H213 O2Y . 0.91(5) 2.21(5) 3.117(5) 172(5)
N41B H413 N3A . 0.89(2) 2.21(2) 3.097(5) 173(4)
N41B H414 O2X . 0.88(2) 2.10(4) 2.808(5) 137(4)

loop_
_geom_torsion_atom_site_label_1
_geom_torsion_atom_site_label_2
_geom_torsion_atom_site_label_3
_geom_torsion_atom_site_label_4
_geom_torsion
C6A N1A C2A N21A 177.5(4)
C6A N1A C2A N3A -3.9(6)
N21A C2A N3A C4A -177.5(4)
N1A C2A N3A C4A 3.8(6)
C2A N3A C4A N41A 179.3(4)
C2A N3A C4A C5A -0.7(6)
N3A C4A C5A C6A -1.8(6)
N41A C4A C5A C6A 178.2(4)
N3A C4A C5A C51A 177.2(4)
N41A C4A C5A C51A -2.8(6)
C2A N1A C6A C5A 0.9(6)
C2A N1A C6A C61A -178.9(4)
C4A C5A C6A N1A 1.8(6)
C51A C5A C6A N1A -177.3(4)
C4A C5A C6A C61A -178.5(4)
C51A C5A C6A C61A 2.5(7)
C6A C5A C51A C52A 118.1(5)
C4A C5A C51A C52A -60.9(6)
C6A C5A C51A C56A -65.5(6)
C4A C5A C51A C56A 115.6(5)
C56A C51A C52A C53A -1.3(6)
C5A C51A C52A C53A 175.3(4)
C51A C52A C53A C54A 1.2(7)
C52A C53A C54A C55A 0.3(7)
C52A C53A C54A ClA -178.5(4)
C53A C54A C55A C56A -1.6(7)
ClA C54A C55A C56A 177.2(4)
C54A C55A C56A C51A 1.4(7)
C52A C51A C56A C55A 0.0(6)
C5A C51A C56A C55A -176.6(4)
N1A C6A C61A C62A -71.5(5)
C5A C6A C61A C62A 108.8(5)
C6B N1B C2B N3B -1.6(8)
C6B N1B C2B N21B -179.2(5)
N1B C2B N3B C4B 1.2(7)
N21B C2B N3B C4B 178.8(4)
C2B N3B C4B N41B 179.8(4)
C2B N3B C4B C5B -1.0(6)
N3B C4B C5B C6B 1.2(7)
N41B C4B C5B C6B -179.6(5)
N3B C4B C5B C51B -178.9(4)
N41B C4B C5B C51B 0.2(7)
C2B N1B C6B C5B 1.8(8)
C2B N1B C6B C61B -179.7(6)
C4B C5B C6B N1B -1.7(8)
C51B C5B C6B N1B 178.5(5)
C4B C5B C6B C61B 179.9(6)
C51B C5B C6B C61B 0.1(9)
C6B C5B C51B C56B -75.9(7)
C4B C5B C51B C56B 104.3(5)
C6B C5B C51B C52B 103.1(6)
C4B C5B C51B C52B -76.6(6)
C56B C51B C52B C53B 0.1(7)
C5B C51B C52B C53B -179.0(5)
C51B C52B C53B C54B 1.5(8)
C52B C53B C54B C55B -3.1(8)
C52B C53B C54B ClB 178.8(4)
C53B C54B C55B C56B 3.0(8)
ClB C54B C55B C56B -178.9(4)
C52B C51B C56B C55B -0.3(7)
C5B C51B C56B C55B 178.9(5)
C54B C55B C56B C51B -1.3(8)
N1B C6B C61B C62B 96.8(8)
C5B C6B C61B C62B -84.7(8)
N1B C6B C61B C62C -85.5(10)
C5B C6B C61B C62C 93.1(11)
C4Y' C5Y N1Y C2Y -176.4(17)
C4Y C5Y N1Y C2Y -7.2(9)
N1Y' C5Y N1Y C2Y -4.6(13)
C4Y' C5Y N1Y C1Y 8.6(19)
C4Y C5Y N1Y C1Y 177.8(11)
N1Y' C5Y N1Y C1Y -179.6(16)
C2Y' O2Y C2Y N1Y -5(3)
C2Y' O2Y C2Y C3Y 176(4)
C1Y N1Y C2Y O2Y -4.4(14)
C5Y N1Y C2Y O2Y -179.6(7)
C1Y N1Y C2Y C3Y 174.4(12)
C5Y N1Y C2Y C3Y -0.7(10)
O2Y C2Y C3Y C4Y -172.9(9)
N1Y C2Y C3Y C4Y 8.2(13)
C4Y' C5Y C4Y C3Y 40(5)
N1Y C5Y C4Y C3Y 11.9(12)
N1Y' C5Y C4Y C3Y 9.4(14)
C2Y C3Y C4Y C5Y -12.2(13)
C4Y' C5Y N1Y' C1Y' -173(3)
N1Y C5Y N1Y' C1Y' -180(4)
C4Y C5Y N1Y' C1Y' -3(3)
C4Y' C5Y N1Y' C2Y' 8(3)
N1Y C5Y N1Y' C2Y' 0.5(16)
C4Y C5Y N1Y' C2Y' 177(2)
C2Y O2Y C2Y' N1Y' -5.0(16)
C2Y O2Y C2Y' C3Y' 165(6)
C1Y' N1Y' C2Y' O2Y -6(5)
C5Y N1Y' C2Y' O2Y 174(2)
C1Y' N1Y' C2Y' C3Y' -177(3)
C5Y N1Y' C2Y' C3Y' 3(3)
O2Y C2Y' C3Y' C4Y' 179(3)
N1Y' C2Y' C3Y' C4Y' -10(3)
N1Y C5Y C4Y' C3Y' -8.0(19)
C4Y C5Y C4Y' C3Y' -40(6)
N1Y' C5Y C4Y' C3Y' -15(3)
C2Y' C3Y' C4Y' C5Y 15(3)
C5X N1X C2X O2X 175.3(5)
C1X N1X C2X O2X -0.1(11)
C5X N1X C2X C3X -2.0(9)
C1X N1X C2X C3X -177.4(8)
N1X C2X C3X C4X 4.1(12)
O2X C2X C3X C4X -173.2(9)
C2X C3X C4X C5X -4.6(14)
C2X N1X C5X C4X -1.1(11)
C1X N1X C5X C4X 174.9(10)
C3X C4X C5X N1X 3.7(14)
